data_1551001
loop_
_publ_author_name
'Betley, Theodore'
'Johnson, Elizabeth J.'
'Kleinlein, Claudia'
'Musgrave, Rebecca A.'

_publ_section_title
;
 Diiron Oxo Reactivity in a Weak-Field Environment
;
_journal_name_full 'Chemical Science'
_journal_paper_doi 10.1039/C9SC00605B
_journal_year 2019
_chemical_formula_sum 'C63 H74 Cl2 Co Fe2 N4 O3'
_chemical_formula_weight 1176.79
_chemical_name_systematic tBudmxFe2OCl2Cp2Co
_space_group_crystal_system monoclinic
_space_group_IT_number 14
_space_group_name_Hall '-P 2yn'
_space_group_name_H-M_alt 'P 1 21/n 1'
_symmetry_space_group_name_Hall '-P 2yn'
_symmetry_space_group_name_H-M 'P 1 21/n 1'
_atom_sites_solution_hydrogens geom
_audit_creation_method SHELXL-2014/7
_audit_update_record
;
2017-06-07 deposited with the CCDC.    2019-05-09 downloaded from the CCDC.
;
_cell_angle_alpha 90
_cell_angle_beta 92.8730(10)
_cell_angle_gamma 90
_cell_formula_units_Z 4
_cell_length_a 12.7553(7)
_cell_length_b 25.2117(13)
_cell_length_c 17.9429(10)
_cell_measurement_reflns_used 9984
_cell_measurement_temperature 100(2)
_cell_measurement_theta_max 24.95
_cell_measurement_theta_min 2.16
_cell_volume 5762.9(5)
_computing_cell_refinement 'SAINT 8.34C (Bruker-AXS, 2014)'
_computing_data_collection 'APEX3 v2015.5-2 (Bruker-AXS, 2015)'
_computing_data_reduction 'SAINT 8.34C (Bruker-AXS, 2014)'
_computing_molecular_graphics 'Bruker SHELXTL (Sheldrick, 2015)'
_computing_publication_material 'Bruker SHELXTL (Sheldrick, 2015)'
_computing_structure_refinement 'SHELXL-2014 (Sheldrick, 2015)'
_computing_structure_solution 'SHELXT-2014 (Sheldrick, 2015)'
_diffrn_ambient_temperature 100(2)
_diffrn_measured_fraction_theta_full 0.997
_diffrn_measured_fraction_theta_max 0.997
_diffrn_measurement_device_type
;
Bruker D8 goniometer with CMOS area detector  
;
_diffrn_measurement_method 'omega and phi scans'
_diffrn_radiation_monochromator graphite
_diffrn_radiation_source 'I\mS microfocus tube'
_diffrn_radiation_type MoK\a
_diffrn_radiation_wavelength 0.71073
_diffrn_reflns_av_R_equivalents 0.0393
_diffrn_reflns_av_unetI/netI 0.0422
_diffrn_reflns_Laue_measured_fraction_full 0.997
_diffrn_reflns_Laue_measured_fraction_max 0.997
_diffrn_reflns_limit_h_max 15
_diffrn_reflns_limit_h_min -15
_diffrn_reflns_limit_k_max 29
_diffrn_reflns_limit_k_min -29
_diffrn_reflns_limit_l_max 21
_diffrn_reflns_limit_l_min -21
_diffrn_reflns_number 42548
_diffrn_reflns_point_group_measured_fraction_full 0.997
_diffrn_reflns_point_group_measured_fraction_max 0.997
_diffrn_reflns_theta_full 25.052
_diffrn_reflns_theta_max 25.052
_diffrn_reflns_theta_min 1.394
_exptl_absorpt_coefficient_mu 0.923
_exptl_absorpt_correction_T_max 0.7452
_exptl_absorpt_correction_T_min 0.7177
_exptl_absorpt_correction_type multi-scan
_exptl_crystal_colour orange
_exptl_crystal_density_diffrn 1.356
_exptl_crystal_description block
_exptl_crystal_F_000 2468
_exptl_crystal_size_max 0.120
_exptl_crystal_size_mid 0.110
_exptl_crystal_size_min 0.040
_refine_diff_density_max 0.472
_refine_diff_density_min -0.589
_refine_diff_density_rms 0.060
_refine_ls_extinction_method none
_refine_ls_goodness_of_fit_ref 1.011
_refine_ls_hydrogen_treatment constr
_refine_ls_matrix_type full
_refine_ls_number_parameters 690
_refine_ls_number_reflns 10186
_refine_ls_number_restraints 0
_refine_ls_restrained_S_all 1.011
_refine_ls_R_factor_all 0.0475
_refine_ls_R_factor_gt 0.0328
_refine_ls_shift/su_max 0.002
_refine_ls_shift/su_mean 0.000
_refine_ls_structure_factor_coef Fsqd
_refine_ls_weighting_details 'w=1/[\s^2^(Fo^2^)+(0.0487P)^2^] where P=(Fo^2^+2Fc^2^)/3'
_refine_ls_weighting_scheme calc
_refine_ls_wR_factor_gt 0.0829
_refine_ls_wR_factor_ref 0.0872
_reflns_Friedel_coverage 0.000
_reflns_number_gt 7931
_reflns_number_total 10186
_reflns_threshold_expression 'I > 2\s(I)'
_cod_data_source_file c9sc00605b2.cif
_cod_data_source_block tBudmxFe2OCl2Cp2Co
_cod_database_code 1551001
_shelx_shelxl_version_number 2014/7
_shelx_space_group_comment
;
The symmetry employed for this shelxl refinement is uniquely defined
by the following loop, which should always be used as a source of
symmetry information in preference to the above space-group names.
They are only intended as comments.
;
_shelx_estimated_absorpt_t_min 0.897
_shelx_estimated_absorpt_t_max 0.964
_exptl_absorpt_special_details sadabs

loop_
_space_group_symop_operation_xyz
'x, y, z'
'-x+1/2, y+1/2, -z+1/2'
'-x, -y, -z'
'x-1/2, -y-1/2, z-1/2'

loop_
_atom_site_label
_atom_site_type_symbol
_atom_site_fract_x
_atom_site_fract_y
_atom_site_fract_z
_atom_site_U_iso_or_equiv
_atom_site_adp_type
_atom_site_occupancy
_atom_site_site_symmetry_order
_atom_site_calc_flag
_atom_site_refinement_flags_posn
_atom_site_refinement_flags_adp
Co01 Co 0.73636(3) 0.56598(2) 0.56102(2) 0.01742(9) Uani 1 1 d . .
Fe02 Fe 0.83594(3) 0.37905(2) 0.69831(2) 0.01500(9) Uani 1 1 d . .
Fe03 Fe 0.83519(3) 0.25317(2) 0.78837(2) 0.01643(9) Uani 1 1 d . .
Cl04 Cl 0.95421(5) 0.43439(2) 0.63841(3) 0.02088(14) Uani 1 1 d . .
Cl05 Cl 0.96564(5) 0.20388(3) 0.84632(4) 0.02849(16) Uani 1 1 d . .
O006 O 0.45445(11) 0.31650(6) 0.75316(9) 0.0162(4) Uani 1 1 d . .
O007 O 0.87428(13) 0.31479(6) 0.74695(9) 0.0173(4) Uani 1 1 d . .
N008 N 0.71115(14) 0.36487(7) 0.62226(10) 0.0122(4) Uani 1 1 d . .
N009 N 0.72088(15) 0.26454(7) 0.86267(10) 0.0132(4) Uani 1 1 d . .
O00A O 0.86221(16) 0.02152(8) 0.45429(11) 0.0384(5) Uani 1 1 d . .
N00B N 0.75277(14) 0.42885(7) 0.76675(10) 0.0134(4) Uani 1 1 d . .
N00C N 0.75208(15) 0.20487(7) 0.71539(11) 0.0155(4) Uani 1 1 d . .
C00D C 0.64313(17) 0.42216(9) 0.76708(12) 0.0125(5) Uani 1 1 d . .
C00E C 0.46356(17) 0.40466(9) 0.71555(12) 0.0117(5) Uani 1 1 d . .
C00F C 0.58035(17) 0.39838(8) 0.71022(12) 0.0114(5) Uani 1 1 d . .
C00G C 0.40004(17) 0.36149(9) 0.73221(12) 0.0122(5) Uani 1 1 d . .
C00H C 0.64246(18) 0.21057(9) 0.71300(13) 0.0148(5) Uani 1 1 d . .
C00I C 0.29238(17) 0.26591(9) 0.74835(12) 0.0132(5) Uani 1 1 d . .
C00J C 0.40148(17) 0.26881(9) 0.75324(12) 0.0132(5) Uani 1 1 d . .
C00K C 0.60852(17) 0.37314(9) 0.64479(12) 0.0129(5) Uani 1 1 d . .
C00L C 0.29076(17) 0.36413(9) 0.72752(12) 0.0132(5) Uani 1 1 d . .
C00M C 0.61728(17) 0.25135(9) 0.83978(13) 0.0131(5) Uani 1 1 d . .
C00N C 0.24521(18) 0.41243(9) 0.70718(13) 0.0152(5) Uani 1 1 d . .
H00N H 0.1709 0.4154 0.7033 0.018 Uiso 1 1 calc R U
C00O C 0.46577(17) 0.22397(9) 0.75976(13) 0.0139(5) Uani 1 1 d . .
C00P C 0.71793(19) 0.28315(9) 0.93347(13) 0.0163(5) Uani 1 1 d . .
C00Q C 0.58291(18) 0.22987(9) 0.77068(13) 0.0127(5) Uani 1 1 d . .
C00R C 0.77968(18) 0.45868(9) 0.82786(13) 0.0160(5) Uani 1 1 d . .
C00S C 0.70126(18) 0.34223(9) 0.55422(13) 0.0152(5) Uani 1 1 d . .
C00T C 0.41440(18) 0.45248(9) 0.69632(13) 0.0154(5) Uani 1 1 d . .
H00T H 0.4556 0.4827 0.6858 0.018 Uiso 1 1 calc R U
C00U C 0.60617(19) 0.44708(9) 0.83154(13) 0.0179(5) Uani 1 1 d . .
H00U H 0.5355 0.4480 0.8459 0.022 Uiso 1 1 calc R U
C00V C 0.81204(19) 0.30126(10) 0.98223(13) 0.0188(6) Uani 1 1 d . .
C00W C 0.30590(18) 0.45617(9) 0.69244(13) 0.0170(5) Uani 1 1 d . .
H00W H 0.2731 0.4890 0.6796 0.020 Uiso 1 1 calc R U
C00X C 0.24783(19) 0.21528(9) 0.74879(13) 0.0173(5) Uani 1 1 d . .
H00X H 0.1736 0.2118 0.7457 0.021 Uiso 1 1 calc R U
C00Y C 0.22462(17) 0.31588(9) 0.74735(14) 0.0161(5) Uani 1 1 d . .
C00Z C 0.69035(19) 0.46946(10) 0.86921(13) 0.0193(6) Uani 1 1 d . .
H00Z H 0.6893 0.4887 0.9147 0.023 Uiso 1 1 calc R U
C010 C 0.53693(18) 0.35363(10) 0.58844(13) 0.0179(5) Uani 1 1 d . .
H010 H 0.4626 0.3536 0.5897 0.022 Uiso 1 1 calc R U
C011 C 0.30918(19) 0.17037(10) 0.75361(14) 0.0210(6) Uani 1 1 d . .
H011 H 0.2771 0.1364 0.7533 0.025 Uiso 1 1 calc R U
C012 C 0.6011(2) 0.18905(10) 0.64479(14) 0.0206(6) Uani 1 1 d . .
H012 H 0.5292 0.1883 0.6282 0.025 Uiso 1 1 calc R U
C013 C 0.8424(2) 0.61136(10) 0.61949(16) 0.0303(7) Uani 1 1 d . .
H013 H 0.8464 0.6165 0.6720 0.036 Uiso 1 1 calc R U
C014 C 0.55185(19) 0.26226(10) 0.89905(14) 0.0205(6) Uani 1 1 d . .
H014 H 0.4780 0.2572 0.8987 0.025 Uiso 1 1 calc R U
C015 C 0.6938(2) 0.49159(10) 0.59067(16) 0.0290(7) Uani 1 1 d . .
H015 H 0.7399 0.4638 0.6067 0.035 Uiso 1 1 calc R U
C016 C 0.41820(18) 0.17467(9) 0.75900(13) 0.0176(5) Uani 1 1 d . .
H016 H 0.4601 0.1435 0.7622 0.021 Uiso 1 1 calc R U
C017 C 0.79204(19) 0.32860(10) 0.50602(13) 0.0194(6) Uani 1 1 d . .
C018 C 0.77539(19) 0.17888(9) 0.65125(14) 0.0191(6) Uani 1 1 d . .
C019 C 0.6141(2) 0.28143(11) 0.95704(14) 0.0242(6) Uani 1 1 d . .
H019 H 0.5917 0.2917 1.0046 0.029 Uiso 1 1 calc R U
C01A C 0.59450(19) 0.33486(10) 0.53193(13) 0.0201(6) Uani 1 1 d . .
H01A H 0.5678 0.3197 0.4863 0.024 Uiso 1 1 calc R U
C01B C 0.88171(19) 0.15444(10) 0.63740(14) 0.0218(6) Uani 1 1 d . .
C01C C 0.88831(19) 0.48272(10) 0.84365(13) 0.0194(6) Uani 1 1 d . .
C01D C 0.6834(2) 0.16950(10) 0.60723(15) 0.0255(6) Uani 1 1 d . .
H01D H 0.6790 0.1526 0.5599 0.031 Uiso 1 1 calc R U
C01E C 0.97724(19) 0.44243(10) 0.83799(15) 0.0256(6) Uani 1 1 d . .
H01B H 0.9717 0.4155 0.8769 0.038 Uiso 1 1 calc R U
H01C H 1.0450 0.4606 0.8446 0.038 Uiso 1 1 calc R U
H01E H 0.9720 0.4254 0.7888 0.038 Uiso 1 1 calc R U
C01F C 0.6484(2) 0.52925(11) 0.63659(16) 0.0309(7) Uani 1 1 d . .
H0AA H 0.6583 0.5314 0.6893 0.037 Uiso 1 1 calc R U
C01G C 0.97456(19) 0.19162(10) 0.65060(15) 0.0236(6) Uani 1 1 d . .
H01F H 0.9705 0.2202 0.6135 0.035 Uiso 1 1 calc R U
H01G H 1.0400 0.1718 0.6460 0.035 Uiso 1 1 calc R U
H01H H 0.9730 0.2068 0.7008 0.035 Uiso 1 1 calc R U
C01H C 0.8447(2) -0.04656(11) 0.36372(15) 0.0267(6) Uani 1 1 d . .
H8AA H 0.8350 -0.0855 0.3627 0.032 Uiso 1 1 calc R U
H H 0.8812 -0.0354 0.3189 0.032 Uiso 1 1 calc R U
C01I C 0.6588(2) 0.50235(11) 0.51645(17) 0.0326(7) Uani 1 1 d . .
H1AA H 0.6773 0.4830 0.4736 0.039 Uiso 1 1 calc R U
C01J C 0.7566(2) 0.28487(11) 0.45074(15) 0.0306(7) Uani 1 1 d . .
H01I H 0.7335 0.2538 0.4784 0.046 Uiso 1 1 calc R U
H01J H 0.8154 0.2749 0.4205 0.046 Uiso 1 1 calc R U
H01K H 0.6984 0.2980 0.4181 0.046 Uiso 1 1 calc R U
C01K C 0.9046(2) -0.02894(10) 0.43489(15) 0.0271(6) Uani 1 1 d . .
H9AA H 0.8954 -0.0549 0.4754 0.032 Uiso 1 1 calc R U
HA H 0.9805 -0.0258 0.4264 0.032 Uiso 1 1 calc R U
C01L C 0.90266(19) 0.52784(10) 0.78781(14) 0.0231(6) Uani 1 1 d . .
H01L H 0.8979 0.5136 0.7369 0.035 Uiso 1 1 calc R U
H01M H 0.9716 0.5443 0.7975 0.035 Uiso 1 1 calc R U
H01N H 0.8476 0.5545 0.7933 0.035 Uiso 1 1 calc R U
C01M C 0.8869(2) 0.30840(11) 0.55312(15) 0.0285(7) Uani 1 1 d . .
H01O H 0.9195 0.3380 0.5810 0.043 Uiso 1 1 calc R U
H01P H 0.9379 0.2928 0.5204 0.043 Uiso 1 1 calc R U
H01Q H 0.8641 0.2814 0.5881 0.043 Uiso 1 1 calc R U
C01N C 0.8937(2) 0.57146(12) 0.58065(18) 0.0358(7) Uani 1 1 d . .
H2AA H 0.9382 0.5448 0.6021 0.043 Uiso 1 1 calc R U
C01O C 0.8225(2) 0.37797(11) 0.46158(15) 0.0286(6) Uani 1 1 d . .
H01R H 0.7615 0.3904 0.4312 0.043 Uiso 1 1 calc R U
H01S H 0.8793 0.3689 0.4290 0.043 Uiso 1 1 calc R U
H01T H 0.8463 0.4060 0.4962 0.043 Uiso 1 1 calc R U
C01P C 0.7757(2) 0.03398(11) 0.40365(15) 0.0319(7) Uani 1 1 d . .
H0BA H 0.7977 0.0590 0.3649 0.038 Uiso 1 1 calc R U
HB H 0.7181 0.0504 0.4306 0.038 Uiso 1 1 calc R U
C01Q C 0.1312(2) 0.30974(10) 0.69052(17) 0.0318(7) Uani 1 1 d . .
H01U H 0.1568 0.2994 0.6420 0.048 Uiso 1 1 calc R U
H01V H 0.0936 0.3435 0.6855 0.048 Uiso 1 1 calc R U
H01W H 0.0835 0.2824 0.7078 0.048 Uiso 1 1 calc R U
C01R C 0.8939(2) 0.10677(10) 0.69104(16) 0.0292(7) Uani 1 1 d . .
H01X H 0.8962 0.1195 0.7427 0.044 Uiso 1 1 calc R U
H01Y H 0.9591 0.0878 0.6818 0.044 Uiso 1 1 calc R U
HC H 0.8341 0.0827 0.6827 0.044 Uiso 1 1 calc R U
C01S C 0.7987(2) 0.62239(11) 0.49579(16) 0.0346(7) Uani 1 1 d . .
H3AA H 0.7684 0.6359 0.4502 0.042 Uiso 1 1 calc R U
C01T C 0.7842(2) 0.64241(10) 0.56737(16) 0.0316(7) Uani 1 1 d . .
H4AA H 0.7419 0.6721 0.5787 0.038 Uiso 1 1 calc R U
C01U C 0.8948(2) 0.50667(12) 0.92252(15) 0.0352(7) Uani 1 1 d . .
H01Z H 0.8416 0.5345 0.9260 0.053 Uiso 1 1 calc R U
HD H 0.9647 0.5220 0.9327 0.053 Uiso 1 1 calc R U
HE H 0.8823 0.4789 0.9592 0.053 Uiso 1 1 calc R U
C01V C 0.5917(2) 0.54675(11) 0.51678(18) 0.0362(7) Uani 1 1 d . .
H5AA H 0.5568 0.5626 0.4744 0.043 Uiso 1 1 calc R U
C01W C 0.8669(2) 0.57823(12) 0.50388(18) 0.0396(8) Uani 1 1 d . .
H6AA H 0.8906 0.5569 0.4645 0.048 Uiso 1 1 calc R U
C01X C 0.7400(2) -0.01798(11) 0.36866(16) 0.0307(7) Uani 1 1 d . .
H1BA H 0.7051 -0.0126 0.3187 0.037 Uiso 1 1 calc R U
HF H 0.6921 -0.0374 0.4008 0.037 Uiso 1 1 calc R U
C01Y C 0.5857(2) 0.56337(11) 0.59103(18) 0.0354(7) Uani 1 1 d . .
H7AA H 0.5461 0.5926 0.6077 0.042 Uiso 1 1 calc R U
C01Z C 0.1839(2) 0.32461(10) 0.82588(16) 0.0299(7) Uani 1 1 d . .
H01 H 0.1429 0.2937 0.8401 0.045 Uiso 1 1 calc R U
HG H 0.1393 0.3563 0.8256 0.045 Uiso 1 1 calc R U
HH H 0.2435 0.3294 0.8618 0.045 Uiso 1 1 calc R U
C020 C 0.8827(2) 0.13496(12) 0.55662(15) 0.0333(7) Uani 1 1 d . .
H02A H 0.8318 0.1062 0.5490 0.050 Uiso 1 1 calc R U
H02B H 0.9530 0.1220 0.5465 0.050 Uiso 1 1 calc R U
H02C H 0.8641 0.1643 0.5226 0.050 Uiso 1 1 calc R U
C021 C 0.8956(2) 0.32689(13) 0.93700(16) 0.0404(8) Uani 1 1 d . .
H02D H 0.9289 0.2998 0.9069 0.061 Uiso 1 1 calc R U
H02E H 0.9486 0.3435 0.9708 0.061 Uiso 1 1 calc R U
H02F H 0.8632 0.3539 0.9040 0.061 Uiso 1 1 calc R U
C022 C 0.8575(2) 0.25292(11) 1.02487(17) 0.0376(8) Uani 1 1 d . .
H02G H 0.8039 0.2379 1.0559 0.056 Uiso 1 1 calc R U
H02H H 0.9183 0.2639 1.0567 0.056 Uiso 1 1 calc R U
H02I H 0.8794 0.2262 0.9892 0.056 Uiso 1 1 calc R U
C023 C 0.7765(2) 0.34139(14) 1.03945(18) 0.0496(9) Uani 1 1 d . .
H02J H 0.7453 0.3722 1.0135 0.074 Uiso 1 1 calc R U
H02K H 0.8372 0.3528 1.0712 0.074 Uiso 1 1 calc R U
H02L H 0.7244 0.3249 1.0704 0.074 Uiso 1 1 calc R U

loop_
_atom_site_aniso_label
_atom_site_aniso_U_11
_atom_site_aniso_U_22
_atom_site_aniso_U_33
_atom_site_aniso_U_23
_atom_site_aniso_U_13
_atom_site_aniso_U_12
Co01 0.02016(19) 0.01307(18) 0.01920(18) 0.00054(14) 0.00269(14) -0.00260(14)
Fe02 0.00916(18) 0.02016(19) 0.01582(18) 0.00020(15) 0.00208(14) -0.00067(14)
Fe03 0.01277(19) 0.0190(2) 0.01762(19) -0.00076(15) 0.00165(14) -0.00117(15)
Cl04 0.0145(3) 0.0233(3) 0.0256(3) 0.0023(3) 0.0078(3) -0.0011(3)
Cl05 0.0194(3) 0.0403(4) 0.0255(4) 0.0017(3) -0.0018(3) 0.0041(3)
O006 0.0073(8) 0.0121(8) 0.0292(10) 0.0061(7) -0.0001(7) 0.0000(7)
O007 0.0242(10) 0.0103(8) 0.0182(9) 0.0027(7) 0.0099(7) 0.0064(7)
N008 0.0103(10) 0.0128(10) 0.0137(10) 0.0000(8) 0.0020(8) 0.0007(8)
N009 0.0127(10) 0.0119(10) 0.0149(10) 0.0009(8) 0.0000(8) -0.0004(8)
O00A 0.0486(13) 0.0289(11) 0.0364(12) -0.0053(9) -0.0107(10) 0.0124(10)
N00B 0.0098(10) 0.0152(10) 0.0152(10) -0.0014(8) 0.0004(8) -0.0029(8)
N00C 0.0109(10) 0.0143(11) 0.0214(11) -0.0028(9) 0.0006(9) -0.0010(8)
C00D 0.0100(12) 0.0134(12) 0.0144(12) 0.0008(10) 0.0026(10) -0.0007(9)
C00E 0.0100(12) 0.0141(12) 0.0112(11) -0.0021(10) 0.0018(9) -0.0008(10)
C00F 0.0108(12) 0.0059(11) 0.0176(12) 0.0049(10) 0.0018(10) -0.0010(9)
C00G 0.0107(12) 0.0128(12) 0.0134(12) -0.0001(10) 0.0013(9) 0.0025(10)
C00H 0.0104(12) 0.0126(12) 0.0215(13) 0.0003(10) 0.0014(10) -0.0001(10)
C00I 0.0095(12) 0.0166(13) 0.0135(12) 0.0031(10) 0.0022(10) 0.0008(10)
C00J 0.0116(12) 0.0161(12) 0.0119(12) 0.0022(10) 0.0005(10) -0.0027(10)
C00K 0.0116(12) 0.0114(12) 0.0158(12) 0.0025(10) 0.0022(10) -0.0005(9)
C00L 0.0106(12) 0.0176(13) 0.0116(12) -0.0009(10) 0.0029(10) -0.0017(10)
C00M 0.0095(12) 0.0121(12) 0.0178(12) 0.0031(10) 0.0008(10) 0.0016(10)
C00N 0.0085(12) 0.0208(13) 0.0163(12) 0.0007(10) 0.0005(10) 0.0016(10)
C00O 0.0111(12) 0.0169(13) 0.0137(12) 0.0005(10) 0.0015(10) 0.0010(10)
C00P 0.0174(13) 0.0146(13) 0.0168(13) 0.0023(10) 0.0001(10) 0.0029(10)
C00Q 0.0118(12) 0.0081(11) 0.0182(13) 0.0053(10) 0.0004(10) 0.0015(9)
C00R 0.0142(13) 0.0170(13) 0.0164(13) 0.0022(10) -0.0022(10) -0.0033(10)
C00S 0.0154(13) 0.0146(12) 0.0157(12) -0.0006(10) 0.0017(10) 0.0004(10)
C00T 0.0156(13) 0.0136(12) 0.0171(13) 0.0003(10) 0.0030(10) -0.0016(10)
C00U 0.0133(13) 0.0204(13) 0.0205(13) -0.0001(11) 0.0058(10) -0.0014(10)
C00V 0.0194(14) 0.0207(14) 0.0162(13) -0.0032(11) 0.0001(10) -0.0026(11)
C00W 0.0146(13) 0.0138(12) 0.0226(13) 0.0037(10) 0.0016(10) 0.0051(10)
C00X 0.0094(12) 0.0226(14) 0.0199(13) 0.0002(11) -0.0001(10) -0.0025(10)
C00Y 0.0081(12) 0.0156(13) 0.0248(14) 0.0048(11) 0.0028(10) -0.0007(10)
C00Z 0.0209(14) 0.0225(14) 0.0146(13) -0.0043(11) 0.0032(11) -0.0032(11)
C010 0.0099(12) 0.0224(14) 0.0214(13) -0.0032(11) 0.0004(10) -0.0007(10)
C011 0.0199(14) 0.0154(13) 0.0277(14) -0.0007(11) 0.0012(11) -0.0056(11)
C012 0.0162(13) 0.0225(14) 0.0228(14) -0.0013(11) -0.0020(11) 0.0021(11)
C013 0.0337(17) 0.0251(15) 0.0312(16) 0.0028(13) -0.0062(13) -0.0171(13)
C014 0.0134(13) 0.0277(15) 0.0207(14) 0.0020(11) 0.0052(11) 0.0015(11)
C015 0.0209(15) 0.0164(14) 0.0494(19) 0.0093(13) -0.0009(13) -0.0038(11)
C016 0.0140(13) 0.0151(13) 0.0238(13) 0.0002(11) 0.0015(10) 0.0019(10)
C017 0.0172(13) 0.0256(14) 0.0157(13) -0.0036(11) 0.0045(10) 0.0043(11)
C018 0.0184(14) 0.0146(13) 0.0249(14) -0.0004(11) 0.0064(11) 0.0006(10)
C019 0.0213(14) 0.0359(16) 0.0159(13) -0.0034(12) 0.0063(11) 0.0036(12)
C01A 0.0184(14) 0.0246(14) 0.0170(13) -0.0081(11) -0.0011(11) 0.0008(11)
C01B 0.0177(14) 0.0199(14) 0.0280(14) -0.0047(11) 0.0048(11) 0.0025(11)
C01C 0.0160(13) 0.0232(14) 0.0188(13) -0.0011(11) -0.0011(11) -0.0069(11)
C01D 0.0260(15) 0.0281(15) 0.0226(14) -0.0077(12) 0.0032(12) -0.0002(12)
C01E 0.0147(13) 0.0281(15) 0.0333(16) 0.0081(13) -0.0056(12) -0.0062(11)
C01F 0.0284(16) 0.0332(17) 0.0318(16) 0.0060(13) 0.0086(13) -0.0118(13)
C01G 0.0158(14) 0.0272(15) 0.0284(15) 0.0012(12) 0.0065(11) 0.0035(11)
C01H 0.0268(15) 0.0264(15) 0.0273(15) 0.0014(12) 0.0052(12) 0.0054(12)
C01I 0.0359(18) 0.0228(15) 0.0391(18) -0.0110(13) 0.0016(14) -0.0108(13)
C01J 0.0247(16) 0.0381(17) 0.0294(16) -0.0154(13) 0.0045(12) 0.0029(13)
C01K 0.0260(15) 0.0244(15) 0.0311(15) 0.0013(12) 0.0039(12) 0.0063(12)
C01L 0.0177(14) 0.0212(14) 0.0304(15) 0.0012(12) 0.0003(11) -0.0036(11)
C01M 0.0242(15) 0.0368(17) 0.0249(15) -0.0069(13) 0.0048(12) 0.0153(13)
C01N 0.0168(15) 0.0324(17) 0.058(2) 0.0111(15) 0.0034(14) -0.0083(13)
C01O 0.0226(15) 0.0378(17) 0.0260(15) 0.0013(13) 0.0071(12) 0.0010(13)
C01P 0.0370(18) 0.0308(16) 0.0279(16) 0.0022(13) 0.0005(13) 0.0152(13)
C01Q 0.0157(14) 0.0214(15) 0.057(2) 0.0133(14) -0.0106(13) -0.0053(11)
C01R 0.0201(15) 0.0256(15) 0.0430(18) -0.0001(13) 0.0112(13) 0.0028(12)
C01S 0.0469(19) 0.0289(16) 0.0286(16) 0.0113(13) 0.0077(14) -0.0138(14)
C01T 0.0395(18) 0.0140(14) 0.0413(18) -0.0004(13) 0.0004(14) -0.0101(13)
C01U 0.0264(16) 0.054(2) 0.0245(15) -0.0067(14) -0.0057(12) -0.0180(14)
C01V 0.0292(17) 0.0315(17) 0.0461(19) 0.0101(15) -0.0160(14) -0.0085(13)
C01W 0.0360(18) 0.0417(19) 0.0434(19) -0.0022(15) 0.0241(15) -0.0136(15)
C01X 0.0224(15) 0.0407(18) 0.0293(16) 0.0031(13) 0.0049(12) 0.0061(13)
C01Y 0.0181(15) 0.0252(16) 0.064(2) -0.0019(15) 0.0108(15) -0.0038(12)
C01Z 0.0307(16) 0.0194(14) 0.0419(17) 0.0078(13) 0.0248(14) 0.0066(12)
C020 0.0267(16) 0.0386(17) 0.0351(17) -0.0127(14) 0.0079(13) 0.0051(13)
C021 0.0402(19) 0.053(2) 0.0278(16) -0.0032(15) -0.0021(14) -0.0233(16)
C022 0.0366(18) 0.0376(18) 0.0369(17) 0.0071(14) -0.0155(14) -0.0099(14)
C023 0.040(2) 0.060(2) 0.048(2) -0.0325(18) -0.0035(16) 0.0009(17)

loop_
_atom_type_symbol
_atom_type_description
_atom_type_scat_dispersion_real
_atom_type_scat_dispersion_imag
_atom_type_scat_source
C C 0.0033 0.0016 'International Tables Vol C Tables 4.2.6.8 and 6.1.1.4'
H H 0.0000 0.0000 'International Tables Vol C Tables 4.2.6.8 and 6.1.1.4'
Cl Cl 0.1484 0.1585 'International Tables Vol C Tables 4.2.6.8 and 6.1.1.4'
Co Co 0.3494 0.9721 'International Tables Vol C Tables 4.2.6.8 and 6.1.1.4'
Fe Fe 0.3463 0.8444 'International Tables Vol C Tables 4.2.6.8 and 6.1.1.4'
N N 0.0061 0.0033 'International Tables Vol C Tables 4.2.6.8 and 6.1.1.4'
O O 0.0106 0.0060 'International Tables Vol C Tables 4.2.6.8 and 6.1.1.4'

loop_
_geom_angle_atom_site_label_1
_geom_angle_atom_site_label_2
_geom_angle_atom_site_label_3
_geom_angle
C01T Co01 C01Y 107.69(12)
C01T Co01 C01W 68.25(12)
C01Y Co01 C01W 163.20(14)
C01T Co01 C013 40.58(11)
C01Y Co01 C013 119.97(12)
C01W Co01 C013 68.32(12)
C01T Co01 C01N 68.39(12)
C01Y Co01 C01N 154.50(13)
C01W Co01 C01N 40.86(12)
C013 Co01 C01N 40.58(11)
C01T Co01 C01F 124.97(12)
C01Y Co01 C01F 40.70(12)
C01W Co01 C01F 155.00(13)
C013 Co01 C01F 106.82(12)
C01N Co01 C01F 119.46(12)
C01T Co01 C01I 156.29(12)
C01Y Co01 C01I 68.16(12)
C01W Co01 C01I 108.59(12)
C013 Co01 C01I 162.12(12)
C01N Co01 C01I 125.62(12)
C01F Co01 C01I 68.09(12)
C01T Co01 C01S 40.45(11)
C01Y Co01 C01S 125.54(13)
C01W Co01 C01S 40.91(12)
C013 Co01 C01S 68.40(12)
C01N Co01 C01S 68.83(12)
C01F Co01 C01S 162.21(12)
C01I Co01 C01S 121.63(12)
C01T Co01 C01V 121.00(12)
C01Y Co01 C01V 40.48(12)
C01W Co01 C01V 126.41(13)
C013 Co01 C01V 155.24(12)
C01N Co01 C01V 163.27(13)
C01F Co01 C01V 68.27(12)
C01I Co01 C01V 40.63(11)
C01S Co01 C01V 108.45(12)
C01T Co01 C015 161.60(12)
C01Y Co01 C015 68.29(11)
C01W Co01 C015 120.77(12)
C013 Co01 C015 124.53(11)
C01N Co01 C015 107.05(11)
C01F Co01 C015 40.40(11)
C01I Co01 C015 40.64(11)
C01S Co01 C015 156.34(12)
C01V Co01 C015 68.42(11)
O007 Fe02 N008 109.13(7)
O007 Fe02 N00B 111.81(7)
N008 Fe02 N00B 95.45(7)
O007 Fe02 Cl04 124.14(5)
N008 Fe02 Cl04 106.85(5)
N00B Fe02 Cl04 105.60(5)
O007 Fe03 N009 111.65(7)
O007 Fe03 N00C 113.22(8)
N009 Fe03 N00C 97.90(8)
O007 Fe03 Cl05 116.49(6)
N009 Fe03 Cl05 107.85(6)
N00C Fe03 Cl05 108.05(6)
C00G O006 C00J 118.67(17)
Fe03 O007 Fe02 148.98(10)
C00S N008 C00K 106.09(19)
C00S N008 Fe02 134.63(15)
C00K N008 Fe02 118.72(14)
C00P N009 C00M 106.62(18)
C00P N009 Fe03 135.51(16)
C00M N009 Fe03 117.87(15)
C01P O00A C01K 109.3(2)
C00R N00B C00D 105.87(18)
C00R N00B Fe02 133.90(16)
C00D N00B Fe02 117.72(14)
C018 N00C C00H 106.33(19)
C018 N00C Fe03 134.06(16)
C00H N00C Fe03 116.23(15)
C00F C00D N00B 125.4(2)
C00F C00D C00U 125.7(2)
N00B C00D C00U 108.7(2)
C00T C00E C00G 117.9(2)
C00T C00E C00F 120.6(2)
C00G C00E C00F 121.2(2)
C00K C00F C00D 130.2(2)
C00K C00F C00E 113.4(2)
C00D C00F C00E 116.12(19)
O006 C00G C00L 123.1(2)
O006 C00G C00E 114.29(19)
C00L C00G C00E 122.6(2)
C00Q C00H N00C 126.1(2)
C00Q C00H C012 125.4(2)
N00C C00H C012 108.3(2)
C00J C00I C00X 116.9(2)
C00J C00I C00Y 121.4(2)
C00X C00I C00Y 121.6(2)
O006 C00J C00I 122.3(2)
O006 C00J C00O 114.82(19)
C00I C00J C00O 122.9(2)
C00F C00K N008 126.3(2)
C00F C00K C010 125.0(2)
N008 C00K C010 108.65(19)
C00N C00L C00G 117.5(2)
C00N C00L C00Y 121.9(2)
C00G C00L C00Y 120.6(2)
C00Q C00M N009 126.7(2)
C00Q C00M C014 124.8(2)
N009 C00M C014 108.5(2)
C00W C00N C00L 121.3(2)
C00W C00N H00N 119.4
C00L C00N H00N 119.4
C016 C00O C00J 118.1(2)
C016 C00O C00Q 121.5(2)
C00J C00O C00Q 120.4(2)
N009 C00P C019 109.9(2)
N009 C00P C00V 125.8(2)
C019 C00P C00V 124.2(2)
C00H C00Q C00M 129.0(2)
C00H C00Q C00O 116.2(2)
C00M C00Q C00O 114.7(2)
N00B C00R C00Z 110.6(2)
N00B C00R C01C 124.0(2)
C00Z C00R C01C 125.0(2)
N008 C00S C01A 110.9(2)
N008 C00S C017 124.9(2)
C01A C00S C017 124.1(2)
C00W C00T C00E 120.4(2)
C00W C00T H00T 119.8
C00E C00T H00T 119.8
C00Z C00U C00D 107.6(2)
C00Z C00U H00U 126.2
C00D C00U H00U 126.2
C021 C00V C00P 112.1(2)
C021 C00V C023 108.5(2)
C00P C00V C023 109.5(2)
C021 C00V C022 110.3(2)
C00P C00V C022 108.4(2)
C023 C00V C022 107.9(2)
C00N C00W C00T 120.3(2)
C00N C00W H00W 119.8
C00T C00W H00W 119.8
C011 C00X C00I 121.4(2)
C011 C00X H00X 119.3
C00I C00X H00X 119.3
C00I C00Y C00L 109.86(18)
C00I C00Y C01Q 110.1(2)
C00L C00Y C01Q 110.10(19)
C00I C00Y C01Z 108.87(19)
C00L C00Y C01Z 108.3(2)
C01Q C00Y C01Z 109.6(2)
C00U C00Z C00R 107.2(2)
C00U C00Z H00Z 126.4
C00R C00Z H00Z 126.4
C01A C010 C00K 107.4(2)
C01A C010 H010 126.3
C00K C010 H010 126.3
C00X C011 C016 120.2(2)
C00X C011 H011 119.9
C016 C011 H011 119.9
C01D C012 C00H 107.6(2)
C01D C012 H012 126.2
C00H C012 H012 126.2
C01T C013 C01N 108.2(3)
C01T C013 Co01 69.66(15)
C01N C013 Co01 69.72(16)
C01T C013 H013 125.9
C01N C013 H013 125.9
Co01 C013 H013 126.3
C019 C014 C00M 107.4(2)
C019 C014 H014 126.3
C00M C014 H014 126.3
C01F C015 C01I 107.7(2)
C01F C015 Co01 69.63(15)
C01I C015 Co01 69.56(15)
C01F C015 H015 126.1
C01I C015 H015 126.1
Co01 C015 H015 126.2
C00O C016 C011 120.4(2)
C00O C016 H016 119.8
C011 C016 H016 119.8
C00S C017 C01M 111.4(2)
C00S C017 C01J 108.8(2)
C01M C017 C01J 108.5(2)
C00S C017 C01O 109.4(2)
C01M C017 C01O 110.0(2)
C01J C017 C01O 108.7(2)
N00C C018 C01D 110.1(2)
N00C C018 C01B 124.3(2)
C01D C018 C01B 124.6(2)
C014 C019 C00P 107.5(2)
C014 C019 H019 126.2
C00P C019 H019 126.2
C010 C01A C00S 106.9(2)
C010 C01A H01A 126.5
C00S C01A H01A 126.5
C01G C01B C018 114.8(2)
C01G C01B C020 107.6(2)
C018 C01B C020 109.6(2)
C01G C01B C01R 109.3(2)
C018 C01B C01R 106.0(2)
C020 C01B C01R 109.6(2)
C00R C01C C01E 113.2(2)
C00R C01C C01L 108.1(2)
C01E C01C C01L 109.6(2)
C00R C01C C01U 109.5(2)
C01E C01C C01U 108.4(2)
C01L C01C C01U 107.9(2)
C012 C01D C018 107.7(2)
C012 C01D H01D 126.2
C018 C01D H01D 126.2
C01C C01E H01B 109.5
C01C C01E H01C 109.5
H01B C01E H01C 109.5
C01C C01E H01E 109.5
H01B C01E H01E 109.5
H01C C01E H01E 109.5
C015 C01F C01Y 108.2(3)
C015 C01F Co01 69.97(15)
C01Y C01F Co01 69.50(16)
C015 C01F H0AA 125.9
C01Y C01F H0AA 125.9
Co01 C01F H0AA 126.2
C01B C01G H01F 109.5
C01B C01G H01G 109.5
H01F C01G H01G 109.5
C01B C01G H01H 109.5
H01F C01G H01H 109.5
H01G C01G H01H 109.5
C01K C01H C01X 102.6(2)
C01K C01H H8AA 111.2
C01X C01H H8AA 111.2
C01K C01H H 111.2
C01X C01H H 111.2
H8AA C01H H 109.2
C01V C01I C015 108.2(3)
C01V C01I Co01 69.79(16)
C015 C01I Co01 69.79(15)
C01V C01I H1AA 125.9
C015 C01I H1AA 125.9
Co01 C01I H1AA 126.1
C017 C01J H01I 109.5
C017 C01J H01J 109.5
H01I C01J H01J 109.5
C017 C01J H01K 109.5
H01I C01J H01K 109.5
H01J C01J H01K 109.5
O00A C01K C01H 106.4(2)
O00A C01K H9AA 110.4
C01H C01K H9AA 110.4
O00A C01K HA 110.4
C01H C01K HA 110.4
H9AA C01K HA 108.6
C01C C01L H01L 109.5
C01C C01L H01M 109.5
H01L C01L H01M 109.5
C01C C01L H01N 109.5
H01L C01L H01N 109.5
H01M C01L H01N 109.5
C017 C01M H01O 109.5
C017 C01M H01P 109.5
H01O C01M H01P 109.5
C017 C01M H01Q 109.5
H01O C01M H01Q 109.5
H01P C01M H01Q 109.5
C013 C01N C01W 107.6(3)
C013 C01N Co01 69.69(16)
C01W C01N Co01 69.51(17)
C013 C01N H2AA 126.2
C01W C01N H2AA 126.2
Co01 C01N H2AA 126.1
C017 C01O H01R 109.5
C017 C01O H01S 109.5
H01R C01O H01S 109.5
C017 C01O H01T 109.5
H01R C01O H01T 109.5
H01S C01O H01T 109.5
O00A C01P C01X 106.3(2)
O00A C01P H0BA 110.5
C01X C01P H0BA 110.5
O00A C01P HB 110.5
C01X C01P HB 110.5
H0BA C01P HB 108.7
C00Y C01Q H01U 109.5
C00Y C01Q H01V 109.5
H01U C01Q H01V 109.5
C00Y C01Q H01W 109.5
H01U C01Q H01W 109.5
H01V C01Q H01W 109.5
C01B C01R H01X 109.5
C01B C01R H01Y 109.5
H01X C01R H01Y 109.5
C01B C01R HC 109.5
H01X C01R HC 109.5
H01Y C01R HC 109.5
C01T C01S C01W 107.3(3)
C01T C01S Co01 69.52(15)
C01W C01S Co01 69.30(15)
C01T C01S H3AA 126.3
C01W C01S H3AA 126.3
Co01 C01S H3AA 126.4
C01S C01T C013 108.7(3)
C01S C01T Co01 70.03(15)
C013 C01T Co01 69.76(15)
C01S C01T H4AA 125.7
C013 C01T H4AA 125.7
Co01 C01T H4AA 126.1
C01C C01U H01Z 109.5
C01C C01U HD 109.5
H01Z C01U HD 109.5
C01C C01U HE 109.5
H01Z C01U HE 109.5
HD C01U HE 109.5
C01Y C01V C01I 107.7(3)
C01Y C01V Co01 69.45(16)
C01I C01V Co01 69.58(16)
C01Y C01V H5AA 126.2
C01I C01V H5AA 126.2
Co01 C01V H5AA 126.4
C01N C01W C01S 108.2(3)
C01N C01W Co01 69.63(16)
C01S C01W Co01 69.79(16)
C01N C01W H6AA 125.9
C01S C01W H6AA 125.9
Co01 C01W H6AA 126.2
C01P C01X C01H 100.8(2)
C01P C01X H1BA 111.6
C01H C01X H1BA 111.6
C01P C01X HF 111.6
C01H C01X HF 111.6
H1BA C01X HF 109.4
C01V C01Y C01F 108.2(3)
C01V C01Y Co01 70.07(16)
C01F C01Y Co01 69.79(15)
C01V C01Y H7AA 125.9
C01F C01Y H7AA 125.9
Co01 C01Y H7AA 125.8
C00Y C01Z H01 109.5
C00Y C01Z HG 109.5
H01 C01Z HG 109.5
C00Y C01Z HH 109.5
H01 C01Z HH 109.5
HG C01Z HH 109.5
C01B C020 H02A 109.5
C01B C020 H02B 109.5
H02A C020 H02B 109.5
C01B C020 H02C 109.5
H02A C020 H02C 109.5
H02B C020 H02C 109.5
C00V C021 H02D 109.5
C00V C021 H02E 109.5
H02D C021 H02E 109.5
C00V C021 H02F 109.5
H02D C021 H02F 109.5
H02E C021 H02F 109.5
C00V C022 H02G 109.5
C00V C022 H02H 109.5
H02G C022 H02H 109.5
C00V C022 H02I 109.5
H02G C022 H02I 109.5
H02H C022 H02I 109.5
C00V C023 H02J 109.5
C00V C023 H02K 109.5
H02J C023 H02K 109.5
C00V C023 H02L 109.5
H02J C023 H02L 109.5
H02K C023 H02L 109.5

loop_
_geom_bond_atom_site_label_1
_geom_bond_atom_site_label_2
_geom_bond_distance
Co01 C01T 2.023(3)
Co01 C01Y 2.023(3)
Co01 C01W 2.023(3)
Co01 C013 2.024(3)
Co01 C01N 2.024(3)
Co01 C01F 2.026(3)
Co01 C01I 2.028(3)
Co01 C01S 2.029(3)
Co01 C01V 2.031(3)
Co01 C015 2.031(3)
Fe02 O007 1.8928(15)
Fe02 N008 2.0749(19)
Fe02 N00B 2.0834(19)
Fe02 Cl04 2.3538(7)
Fe03 O007 1.8034(15)
Fe03 N009 2.0446(19)
Fe03 N00C 2.0451(19)
Fe03 Cl05 2.2849(7)
O006 C00G 1.372(3)
O006 C00J 1.379(3)
N008 C00S 1.348(3)
N008 C00K 1.405(3)
N009 C00P 1.356(3)
N009 C00M 1.404(3)
O00A C01P 1.429(3)
O00A C01K 1.432(3)
N00B C00R 1.359(3)
N00B C00D 1.409(3)
N00C C018 1.370(3)
N00C C00H 1.404(3)
C00D C00F 1.400(3)
C00D C00U 1.418(3)
C00E C00T 1.394(3)
C00E C00G 1.398(3)
C00E C00F 1.506(3)
C00F C00K 1.398(3)
C00G C00L 1.394(3)
C00H C00Q 1.401(3)
C00H C012 1.416(3)
C00I C00J 1.392(3)
C00I C00X 1.398(3)
C00I C00Y 1.527(3)
C00J C00O 1.398(3)
C00K C010 1.416(3)
C00L C00N 1.390(3)
C00L C00Y 1.532(3)
C00M C00Q 1.403(3)
C00M C014 1.411(3)
C00N C00W 1.380(3)
C00N H00N 0.9500
C00O C016 1.383(3)
C00O C00Q 1.505(3)
C00P C019 1.411(3)
C00P C00V 1.520(3)
C00R C00Z 1.417(3)
C00R C01C 1.526(3)
C00S C01A 1.412(3)
C00S C017 1.519(3)
C00T C00W 1.385(3)
C00T H00T 0.9500
C00U C00Z 1.362(3)
C00U H00U 0.9500
C00V C021 1.516(4)
C00V C023 1.526(4)
C00V C022 1.537(4)
C00W H00W 0.9500
C00X C011 1.377(3)
C00X H00X 0.9500
C00Y C01Q 1.537(3)
C00Y C01Z 1.542(3)
C00Z H00Z 0.9500
C010 C01A 1.366(3)
C010 H010 0.9500
C011 C016 1.393(3)
C011 H011 0.9500
C012 C01D 1.367(3)
C012 H012 0.9500
C013 C01T 1.403(4)
C013 C01N 1.404(4)
C013 H013 0.9500
C014 C019 1.366(4)
C014 H014 0.9500
C015 C01F 1.401(4)
C015 C01I 1.410(4)
C015 H015 0.9500
C016 H016 0.9500
C017 C01M 1.528(3)
C017 C01J 1.536(3)
C017 C01O 1.539(4)
C018 C01D 1.402(4)
C018 C01B 1.521(3)
C019 H019 0.9500
C01A H01A 0.9500
C01B C01G 1.520(3)
C01B C020 1.531(4)
C01B C01R 1.543(4)
C01C C01E 1.530(3)
C01C C01L 1.533(3)
C01C C01U 1.537(3)
C01D H01D 0.9500
C01E H01B 0.9800
C01E H01C 0.9800
C01E H01E 0.9800
C01F C01Y 1.408(4)
C01F H0AA 0.9500
C01G H01F 0.9800
C01G H01G 0.9800
C01G H01H 0.9800
C01H C01K 1.522(4)
C01H C01X 1.523(3)
C01H H8AA 0.9900
C01H H 0.9900
C01I C01V 1.409(4)
C01I H1AA 0.9500
C01J H01I 0.9800
C01J H01J 0.9800
C01J H01K 0.9800
C01K H9AA 0.9900
C01K HA 0.9900
C01L H01L 0.9800
C01L H01M 0.9800
C01L H01N 0.9800
C01M H01O 0.9800
C01M H01P 0.9800
C01M H01Q 0.9800
C01N C01W 1.413(4)
C01N H2AA 0.9500
C01O H01R 0.9800
C01O H01S 0.9800
C01O H01T 0.9800
C01P C01X 1.513(4)
C01P H0BA 0.9900
C01P HB 0.9900
C01Q H01U 0.9800
C01Q H01V 0.9800
C01Q H01W 0.9800
C01R H01X 0.9800
C01R H01Y 0.9800
C01R HC 0.9800
C01S C01T 1.401(4)
C01S C01W 1.416(4)
C01S H3AA 0.9500
C01T H4AA 0.9500
C01U H01Z 0.9800
C01U HD 0.9800
C01U HE 0.9800
C01V C01Y 1.402(4)
C01V H5AA 0.9500
C01W H6AA 0.9500
C01X H1BA 0.9900
C01X HF 0.9900
C01Y H7AA 0.9500
C01Z H01 0.9800
C01Z HG 0.9800
C01Z HH 0.9800
C020 H02A 0.9800
C020 H02B 0.9800
C020 H02C 0.9800
C021 H02D 0.9800
C021 H02E 0.9800
C021 H02F 0.9800
C022 H02G 0.9800
C022 H02H 0.9800
C022 H02I 0.9800
C023 H02J 0.9800
C023 H02K 0.9800
C023 H02L 0.9800

loop_
_geom_torsion_atom_site_label_1
_geom_torsion_atom_site_label_2
_geom_torsion_atom_site_label_3
_geom_torsion_atom_site_label_4
_geom_torsion
N009 Fe03 O007 Fe02 -49.4(2)
N00C Fe03 O007 Fe02 59.95(19)
Cl05 Fe03 O007 Fe02 -173.86(15)
N008 Fe02 O007 Fe03 -39.2(2)
N00B Fe02 O007 Fe03 65.1(2)
Cl04 Fe02 O007 Fe03 -166.53(14)
C00R N00B C00D C00F 173.3(2)
Fe02 N00B C00D C00F -22.2(3)
C00R N00B C00D C00U -2.2(2)
Fe02 N00B C00D C00U 162.30(15)
N00B C00D C00F C00K 4.9(4)
C00U C00D C00F C00K 179.7(2)
N00B C00D C00F C00E -168.8(2)
C00U C00D C00F C00E 5.9(3)
C00T C00E C00F C00K -98.3(2)
C00G C00E C00F C00K 74.9(3)
C00T C00E C00F C00D 76.5(3)
C00G C00E C00F C00D -110.3(2)
C00J O006 C00G C00L 15.2(3)
C00J O006 C00G C00E -164.51(19)
C00T C00E C00G O006 -177.79(19)
C00F C00E C00G O006 8.8(3)
C00T C00E C00G C00L 2.5(3)
C00F C00E C00G C00L -170.9(2)
C018 N00C C00H C00Q 172.8(2)
Fe03 N00C C00H C00Q -25.0(3)
C018 N00C C00H C012 -2.0(3)
Fe03 N00C C00H C012 160.20(16)
C00G O006 C00J C00I -13.8(3)
C00G O006 C00J C00O 167.12(19)
C00X C00I C00J O006 179.9(2)
C00Y C00I C00J O006 -3.8(3)
C00X C00I C00J C00O -1.2(3)
C00Y C00I C00J C00O 175.2(2)
C00D C00F C00K N008 1.7(4)
C00E C00F C00K N008 175.7(2)
C00D C00F C00K C010 -175.4(2)
C00E C00F C00K C010 -1.5(3)
C00S N008 C00K C00F -176.3(2)
Fe02 N008 C00K C00F 11.1(3)
C00S N008 C00K C010 1.2(2)
Fe02 N008 C00K C010 -171.38(15)
O006 C00G C00L C00N 178.6(2)
C00E C00G C00L C00N -1.7(3)
O006 C00G C00L C00Y 1.1(3)
C00E C00G C00L C00Y -179.2(2)
C00P N009 C00M C00Q -179.1(2)
Fe03 N009 C00M C00Q 1.3(3)
C00P N009 C00M C014 -0.3(2)
Fe03 N009 C00M C014 -179.96(15)
C00G C00L C00N C00W -0.2(3)
C00Y C00L C00N C00W 177.3(2)
O006 C00J C00O C016 -178.9(2)
C00I C00J C00O C016 2.0(3)
O006 C00J C00O C00Q 3.7(3)
C00I C00J C00O C00Q -175.4(2)
C00M N009 C00P C019 0.9(3)
Fe03 N009 C00P C019 -179.62(17)
C00M N009 C00P C00V 178.6(2)
Fe03 N009 C00P C00V -1.9(4)
N00C C00H C00Q C00M 5.6(4)
C012 C00H C00Q C00M 179.5(2)
N00C C00H C00Q C00O -170.3(2)
C012 C00H C00Q C00O 3.6(3)
N009 C00M C00Q C00H 8.8(4)
C014 C00M C00Q C00H -169.7(2)
N009 C00M C00Q C00O -175.3(2)
C014 C00M C00Q C00O 6.2(3)
C016 C00O C00Q C00H 67.2(3)
C00J C00O C00Q C00H -115.5(2)
C016 C00O C00Q C00M -109.2(3)
C00J C00O C00Q C00M 68.0(3)
C00D N00B C00R C00Z 2.4(3)
Fe02 N00B C00R C00Z -158.41(17)
C00D N00B C00R C01C -170.5(2)
Fe02 N00B C00R C01C 28.7(3)
C00K N008 C00S C01A -0.7(3)
Fe02 N008 C00S C01A 170.15(17)
C00K N008 C00S C017 176.7(2)
Fe02 N008 C00S C017 -12.4(4)
C00G C00E C00T C00W -1.4(3)
C00F C00E C00T C00W 172.0(2)
C00F C00D C00U C00Z -174.4(2)
N00B C00D C00U C00Z 1.2(3)
N009 C00P C00V C021 33.4(3)
C019 C00P C00V C021 -149.1(3)
N009 C00P C00V C023 154.0(3)
C019 C00P C00V C023 -28.6(3)
N009 C00P C00V C022 -88.5(3)
C019 C00P C00V C022 88.9(3)
C00L C00N C00W C00T 1.2(4)
C00E C00T C00W C00N -0.4(4)
C00J C00I C00X C011 -0.2(3)
C00Y C00I C00X C011 -176.6(2)
C00J C00I C00Y C00L 17.8(3)
C00X C00I C00Y C00L -166.0(2)
C00J C00I C00Y C01Q 139.3(2)
C00X C00I C00Y C01Q -44.5(3)
C00J C00I C00Y C01Z -100.6(3)
C00X C00I C00Y C01Z 75.6(3)
C00N C00L C00Y C00I 166.1(2)
C00G C00L C00Y C00I -16.5(3)
C00N C00L C00Y C01Q 44.6(3)
C00G C00L C00Y C01Q -138.0(2)
C00N C00L C00Y C01Z -75.2(3)
C00G C00L C00Y C01Z 102.3(2)
C00D C00U C00Z C00R 0.3(3)
N00B C00R C00Z C00U -1.8(3)
C01C C00R C00Z C00U 171.0(2)
C00F C00K C010 C01A 176.3(2)
N008 C00K C010 C01A -1.3(3)
C00I C00X C011 C016 0.7(4)
C00Q C00H C012 C01D -173.4(2)
N00C C00H C012 C01D 1.4(3)
C00Q C00M C014 C019 178.4(2)
N009 C00M C014 C019 -0.3(3)
C00J C00O C016 C011 -1.5(3)
C00Q C00O C016 C011 175.9(2)
C00X C011 C016 C00O 0.2(4)
N008 C00S C017 C01M 37.6(3)
C01A C00S C017 C01M -145.3(2)
N008 C00S C017 C01J 157.2(2)
C01A C00S C017 C01J -25.7(3)
N008 C00S C017 C01O -84.2(3)
C01A C00S C017 C01O 92.8(3)
C00H N00C C018 C01D 1.9(3)
Fe03 N00C C018 C01D -155.70(19)
C00H N00C C018 C01B -167.1(2)
Fe03 N00C C018 C01B 35.4(4)
C00M C014 C019 C00P 0.8(3)
N009 C00P C019 C014 -1.1(3)
C00V C00P C019 C014 -178.9(2)
C00K C010 C01A C00S 0.8(3)
N008 C00S C01A C010 -0.1(3)
C017 C00S C01A C010 -177.5(2)
N00C C018 C01B C01G -52.0(3)
C01D C018 C01B C01G 140.7(3)
N00C C018 C01B C020 -173.1(2)
C01D C018 C01B C020 19.6(3)
N00C C018 C01B C01R 68.7(3)
C01D C018 C01B C01R -98.6(3)
N00B C00R C01C C01E -50.7(3)
C00Z C00R C01C C01E 137.5(2)
N00B C00R C01C C01L 71.0(3)
C00Z C00R C01C C01L -100.9(3)
N00B C00R C01C C01U -171.7(2)
C00Z C00R C01C C01U 16.4(3)
C00H C012 C01D C018 -0.3(3)
N00C C018 C01D C012 -1.0(3)
C01B C018 C01D C012 167.9(2)
C01I C015 C01F C01Y -0.1(3)
Co01 C015 C01F C01Y 59.21(18)
C01I C015 C01F Co01 -59.35(18)
C01F C015 C01I C01V 0.0(3)
Co01 C015 C01I C01V -59.43(19)
C01F C015 C01I Co01 59.39(18)
C01P O00A C01K C01H 4.4(3)
C01X C01H C01K O00A -26.3(3)
C01T C013 C01N C01W 0.2(3)
Co01 C013 C01N C01W 59.43(19)
C01T C013 C01N Co01 -59.21(19)
C01K O00A C01P C01X 19.7(3)
C01W C01S C01T C013 0.0(3)
Co01 C01S C01T C013 59.25(19)
C01W C01S C01T Co01 -59.20(19)
C01N C013 C01T C01S -0.2(3)
Co01 C013 C01T C01S -59.42(19)
C01N C013 C01T Co01 59.25(18)
C015 C01I C01V C01Y 0.2(3)
Co01 C01I C01V C01Y -59.23(19)
C015 C01I C01V Co01 59.43(19)
C013 C01N C01W C01S -0.2(3)
Co01 C01N C01W C01S 59.4(2)
C013 C01N C01W Co01 -59.55(19)
C01T C01S C01W C01N 0.1(3)
Co01 C01S C01W C01N -59.25(19)
C01T C01S C01W Co01 59.34(19)
O00A C01P C01X C01H -35.2(3)
C01K C01H C01X C01P 36.5(3)
C01I C01V C01Y C01F -0.3(3)
Co01 C01V C01Y C01F -59.60(19)
C01I C01V C01Y Co01 59.31(19)
C015 C01F C01Y C01V 0.3(3)
Co01 C01F C01Y C01V 59.77(19)
C015 C01F C01Y Co01 -59.50(18)
